data_7242570
loop_
_publ_author_name
'Zhang, Ying-Ying'
'Hu, Mingjun'
'Shao, Zhichao'
'Huang, Chao'
'Qin, Qi'
'Mi, Liwei'

_publ_section_title
;
 Keggin-type polyoxometalate-containing metal--organic hybrids as friction
 materials for triboelectric nanogenerators
;
_journal_issue 30
_journal_name_full CrystEngComm
_journal_page_first 5184
_journal_page_last 5189
_journal_paper_doi 10.1039/D1CE00332A
_journal_volume 23
_journal_year 2021
_chemical_formula_moiety 'C36 H32 Cu N12 O42 W12 Zn'
_chemical_formula_sum 'C36 H25 Cu N12 O42 W12 Zn'
_chemical_formula_weight 3632.79
_space_group_crystal_system monoclinic
_space_group_IT_number 7
_space_group_name_Hall 'P -2yac'
_space_group_name_H-M_alt 'P 1 n 1'
_atom_sites_solution_hydrogens mixed
_audit_creation_date 2020-12-04
_audit_creation_method
;
Olex2 1.3
(compiled Nov 21 2019 18:26:39 for OlexSys, GUI svn.r6003)
;
_audit_update_record
;
2020-12-08 deposited with the CCDC.	2021-03-29 downloaded from the CCDC.
;
_cell_angle_alpha 90
_cell_angle_beta 99.738(14)
_cell_angle_gamma 90
_cell_formula_units_Z 2
_cell_length_a 14.296(6)
_cell_length_b 15.241(6)
_cell_length_c 16.158(7)
_cell_measurement_reflns_used 8678
_cell_measurement_temperature 273.15
_cell_measurement_theta_max 27.54
_cell_measurement_theta_min 2.48
_cell_volume 3470(3)
_computing_molecular_graphics 'Olex2 1.3 (Dolomanov et al., 2009)'
_computing_publication_material 'Olex2 1.3 (Dolomanov et al., 2009)'
_computing_structure_refinement 'SHELXL 2018/3 (Sheldrick, 2015)'
_computing_structure_solution 'SHELXT 2018/2 (Sheldrick, 2018)'
_diffrn_ambient_temperature 273.15
_diffrn_measured_fraction_theta_full 0.999
_diffrn_measured_fraction_theta_max 0.999
_diffrn_measurement_device_type 'Bruker APEX-II CCD'
_diffrn_measurement_method '\f and \w scans'
_diffrn_radiation_type MoK\a
_diffrn_radiation_wavelength 0.71073
_diffrn_reflns_av_R_equivalents 0.0532
_diffrn_reflns_av_unetI/netI 0.0441
_diffrn_reflns_Laue_measured_fraction_full 0.999
_diffrn_reflns_Laue_measured_fraction_max 0.999
_diffrn_reflns_limit_h_max 17
_diffrn_reflns_limit_h_min -17
_diffrn_reflns_limit_k_max 18
_diffrn_reflns_limit_k_min -18
_diffrn_reflns_limit_l_max 19
_diffrn_reflns_limit_l_min -19
_diffrn_reflns_number 54164
_diffrn_reflns_point_group_measured_fraction_full 0.995
_diffrn_reflns_point_group_measured_fraction_max 0.995
_diffrn_reflns_theta_full 25.026
_diffrn_reflns_theta_max 25.026
_diffrn_reflns_theta_min 2.477
_diffrn_source_current 1.4
_diffrn_source_power 0.07
_diffrn_source_voltage 50.0
_diffrn_standards_number 0
_exptl_absorpt_coefficient_mu 20.534
_exptl_absorpt_correction_T_max 1
_exptl_absorpt_correction_T_min 0.7961
_exptl_absorpt_correction_type multi-scan
_exptl_crystal_colour brown
_exptl_crystal_colour_primary brown
_exptl_crystal_density_diffrn 3.477
_exptl_crystal_description block
_exptl_crystal_F_000 3216
_exptl_crystal_size_max 0.13
_exptl_crystal_size_mid 0.11
_exptl_crystal_size_min 0.1
_refine_diff_density_max 2.391
_refine_diff_density_min -2.860
_refine_diff_density_rms 0.233
_refine_ls_abs_structure_details
;
 Refined as an inversion twin.
;
_refine_ls_abs_structure_Flack 0.47(2)
_refine_ls_extinction_method none
_refine_ls_goodness_of_fit_ref 1.038
_refine_ls_hydrogen_treatment constr
_refine_ls_matrix_type full
_refine_ls_number_parameters 918
_refine_ls_number_reflns 12199
_refine_ls_number_restraints 219
_refine_ls_restrained_S_all 1.036
_refine_ls_R_factor_all 0.0410
_refine_ls_R_factor_gt 0.0366
_refine_ls_shift/su_max 0.002
_refine_ls_shift/su_mean 0.000
_refine_ls_structure_factor_coef Fsqd
_refine_ls_weighting_details 'w=1/[\s^2^(Fo^2^)+79.7720P] where P=(Fo^2^+2Fc^2^)/3'
_refine_ls_weighting_scheme calc
_refine_ls_wR_factor_gt 0.0815
_refine_ls_wR_factor_ref 0.0844
_reflns_Friedel_coverage 0.990
_reflns_Friedel_fraction_full 0.992
_reflns_Friedel_fraction_max 0.992
_reflns_number_gt 11379
_reflns_number_total 12199
_reflns_threshold_expression 'I > 2\s(I)'
_cod_data_source_file d1ce00332a2.cif
_cod_data_source_block 2
_cod_depositor_comments 'Adding full bibliography for 7242569--7242570.cif.'
_cod_original_cell_volume 3470(2)
_cod_database_code 7242570
_shelx_shelxl_version_number 2018/3
_shelx_space_group_comment
;
The symmetry employed for this shelxl refinement is uniquely defined
by the following loop, which should always be used as a source of
symmetry information in preference to the above space-group names.
They are only intended as comments.
;
_olex2_refinement_description
;
1. Twinned data refinement
 Scales: 0.53(2)
 0.47(2)
2. Fixed Uiso
 At 1.2 times of:
  All C(H) groups, All N(H) groups
 At 1.5 times of:
  All O(H,H) groups
3. Restrained distances
 Cu0E-H33A \\sim Cu0E-H33B
 with sigma of 0.02
4. Uiso/Uaniso restraints and constraints
C10 \\sim C8 \\sim C31 \\sim C19 \\sim N12 \\sim C29: within 2A with sigma of
0.01 and sigma for terminal atoms of 0.02 within 2A
C11 \\sim N7 \\sim C24 \\sim C22 \\sim C2 \\sim C9: within 2A with sigma of
0.01 and sigma for terminal atoms of 0.02 within 2A
C35 \\sim C5 \\sim C12 \\sim C33 \\sim C7: within 2A with sigma of 0.01 and
sigma for terminal atoms of 0.02 within 2A
N10 \\sim C25 \\sim C13 \\sim C23 \\sim C27 \\sim C28: within 2A with sigma of
0.01 and sigma for terminal atoms of 0.02 within 2A
C4 \\sim N3 \\sim C16 \\sim N4 \\sim N9 \\sim C3: within 2A with sigma of 0.01
and sigma for terminal atoms of 0.02 within 2A
O8 \\sim W4: within 2A with sigma of 0.01 and sigma for terminal atoms of 0.02
within 2A
O27 \\sim W8: within 2A with sigma of 0.01 and sigma for terminal atoms of 0.02
within 2A
C1 \\sim C32 \\sim C36 \\sim N11 \\sim C15 \\sim C34: within 2A with sigma of
0.01 and sigma for terminal atoms of 0.02 within 2A
5.a Free rotating group:
 O33(H33A,H33B)
5.b Rotating group:
 O31(H31A,H31B)
5.c Aromatic/amide H refined with riding coordinates:
 N8(H8), C5(H5), C7(H7), C9(H9), C10(H10), C11(H11), C13(H13), N10(H10A),
 C15(H15), C17(H17), N11(H11A), C19(H19), N12(H12), C21(H21), C22(H22),
 C24(H24), C25(H25), C26(H26), C27(H27), C28(H28), C29(H29), C30(H30), C31(H31),
  C32(H32), C33(H33), C34(H34), C35(H35), C36(H36)
5.d Fitted hexagon refined as free rotating group:
 N2(C14,N1,C6,N6,C20), C16(N4,C3,N9,C4,N3)
;
_platon_squeeze_void_probe_radius 1.20
_olex2_submission_special_instructions 'No special instructions were received'

loop_
_space_group_symop_operation_xyz
'x, y, z'
'x+1/2, -y, z+1/2'

loop_
_atom_site_label
_atom_site_type_symbol
_atom_site_fract_x
_atom_site_fract_y
_atom_site_fract_z
_atom_site_U_iso_or_equiv
_atom_site_adp_type
_atom_site_occupancy
_atom_site_site_symmetry_order
_atom_site_calc_flag
_atom_site_refinement_flags_posn
_atom_site_refinement_flags_adp
_atom_site_refinement_flags_occupancy
_atom_site_disorder_assembly
_atom_site_disorder_group
W1 W 0.74746(7) 0.40069(7) 0.63760(7) 0.0302(2) Uani 1 1 d . . . . .
W2 W 0.99729(7) 0.32702(8) 0.37770(7) 0.0308(2) Uani 1 1 d . . . . .
W3 W 0.97296(7) 0.10914(7) 0.40072(7) 0.0313(2) Uani 1 1 d . . . . .
W4 W 0.72094(7) 0.16635(8) 0.66230(7) 0.0317(2) Uani 1 1 d . U . . .
W5 W 0.87335(8) 0.47678(7) 0.49587(8) 0.0377(3) Uani 1 1 d . . . . .
W6 W 0.61022(7) 0.27179(7) 0.46906(8) 0.0368(3) Uani 1 1 d . . . . .
W7 W 1.09829(8) 0.22776(7) 0.55622(8) 0.0373(3) Uani 1 1 d . . . . .
W8 W 0.95532(10) 0.15066(9) 0.70775(8) 0.0461(3) Uani 1 1 d . U . . .
W9 W 0.98238(9) 0.38548(8) 0.67288(7) 0.0415(3) Uani 1 1 d . . . . .
W10 W 0.71506(9) 0.12770(8) 0.36102(8) 0.0446(3) Uani 1 1 d . . . . .
W11 W 0.74041(9) 0.34191(8) 0.32913(7) 0.0424(3) Uani 1 1 d . . . . .
W12 W 0.83603(9) 0.02743(7) 0.55326(8) 0.0404(3) Uani 1 1 d . . . . .
Zn1 Zn 0.8559(3) 0.2511(2) 0.5196(2) 0.0228(4) Uani 1 1 d . . . . .
Cu0E Cu 0.3609(3) 0.2510(2) 0.5227(3) 0.0310(5) Uani 1 1 d D . . . .
O1 O 0.8407(12) 0.1627(11) 0.5975(11) 0.039(4) Uani 1 1 d . . . . .
O2 O 0.9611(11) 0.2323(11) 0.4708(11) 0.037(4) Uani 1 1 d . . . . .
O3 O 0.8572(10) 0.3617(10) 0.5724(10) 0.029(3) Uani 1 1 d . . . . .
O4 O 0.6536(14) 0.3618(13) 0.5401(13) 0.048(5) Uani 1 1 d . . . . .
O5 O 0.7389(14) 0.0631(12) 0.4625(12) 0.050(5) Uani 1 1 d . . . . .
O6 O 0.7421(11) 0.2494(10) 0.4340(10) 0.035(4) Uani 1 1 d . . . . .
O7 O 0.9588(12) 0.2717(12) 0.7156(11) 0.044(4) Uani 1 1 d . . . . .
O8 O 0.6394(11) 0.1950(11) 0.5609(12) 0.039(4) Uani 1 1 d . U . . .
O9 O 0.8435(10) 0.1245(13) 0.3494(12) 0.043(5) Uani 1 1 d . . . . .
O10 O 1.0460(12) 0.1621(11) 0.6313(10) 0.037(4) Uani 1 1 d . . . . .
O11 O 0.682(2) 0.4654(14) 0.6934(16) 0.063(7) Uani 1 1 d . . . . .
O12 O 0.7357(16) 0.2881(14) 0.6798(13) 0.055(6) Uani 1 1 d . . . . .
O13 O 0.7761(11) 0.4317(12) 0.4102(11) 0.043(5) Uani 1 1 d . . . . .
O14 O 0.6994(15) 0.3977(15) 0.2431(12) 0.049(6) Uani 1 1 d . . . . .
N2 N 0.2980(11) -0.3174(6) 0.3940(11) 0.037(5) Uani 1 1 d G . . . .
C14 C 0.3904(9) -0.2868(8) 0.4157(11) 0.034(6) Uani 1 1 d G . . . .
N1 N 0.4071(8) -0.1983(9) 0.4330(11) 0.030(5) Uani 1 1 d G . . . .
C6 C 0.3313(10) -0.1404(6) 0.4286(11) 0.045(7) Uani 1 1 d G . . . .
N6 N 0.2388(9) -0.1710(8) 0.4069(11) 0.036(5) Uani 1 1 d G . . . .
C20 C 0.2221(8) -0.2595(8) 0.3896(11) 0.032(6) Uani 1 1 d G . . . .
O15 O 0.8611(14) 0.4244(13) 0.7099(12) 0.050(5) Uani 1 1 d . . . . .
O16 O 1.2187(13) 0.2216(14) 0.5825(15) 0.048(6) Uani 1 1 d . . . . .
O17 O 0.8307(16) -0.0845(13) 0.5596(17) 0.053(6) Uani 1 1 d . . . . .
O18 O 0.6097(12) 0.3426(11) 0.3694(11) 0.042(4) Uani 1 1 d . . . . .
O19 O 0.6623(14) 0.0556(15) 0.2894(13) 0.044(5) Uani 1 1 d . . . . .
O20 O 1.0601(12) 0.3301(10) 0.6096(11) 0.036(4) Uani 1 1 d . . . . .
O21 O 1.0853(17) 0.1273(13) 0.4791(15) 0.057(6) Uani 1 1 d . . . . .
O22 O 0.8648(11) 0.3222(12) 0.3259(11) 0.040(4) Uani 1 1 d . . . . .
O23 O 0.4883(13) 0.2826(12) 0.4652(13) 0.036(4) Uani 1 1 d . . . . .
O24 O 1.1112(15) 0.3039(11) 0.4557(14) 0.051(5) Uani 1 1 d . . . . .
O25 O 0.5918(13) 0.1648(11) 0.3912(12) 0.049(5) Uani 1 1 d . . . . .
O26 O 0.6995(12) 0.2268(12) 0.2802(12) 0.043(4) Uani 1 1 d . . . . .
O27 O 0.9270(16) 0.0304(14) 0.6566(14) 0.059(5) Uani 1 1 d . U . . .
N5 N 0.3578(17) 0.3759(14) 0.5623(16) 0.038(5) Uani 1 1 d . . . . .
O28 O 0.9669(11) 0.4846(13) 0.5953(13) 0.048(5) Uani 1 1 d . . . . .
C1 C 0.5842(18) 0.7923(19) 0.6695(17) 0.031(4) Uani 1 1 d . U . . .
O29 O 0.8303(15) 0.1463(12) 0.7471(13) 0.052(5) Uani 1 1 d . . . . .
O30 O 0.6404(19) 0.1415(17) 0.7222(16) 0.067(7) Uani 1 1 d . . . . .
O31 O 0.2790(15) 0.2859(13) 0.4108(14) 0.044(5) Uani 1 1 d . . . . .
H31A H 0.217568 0.274230 0.409701 0.067 Uiso 1 1 d R U . . .
H31B H 0.291913 0.253437 0.368281 0.067 Uiso 1 1 d R U . . .
O32 O 1.0601(16) 0.4341(16) 0.7507(15) 0.054(6) Uani 1 1 d . . . . .
O33 O 0.4421(13) 0.2169(14) 0.6366(16) 0.049(6) Uani 1 1 d G . . . .
H33A H 0.495425 0.238447 0.658404 0.074 Uiso 1 1 d DG U . . .
H33B H 0.436965 0.170694 0.665029 0.074 Uiso 1 1 d DG U . . .
O34 O 0.7738(14) 0.4994(13) 0.5671(12) 0.050(5) Uani 1 1 d . . . . .
O35 O 0.7319(12) 0.0462(14) 0.6224(13) 0.054(5) Uani 1 1 d . . . . .
O36 O 1.050(2) 0.3756(16) 0.3045(15) 0.065(7) Uani 1 1 d . . . . .
O37 O 0.9595(13) 0.4169(12) 0.4454(12) 0.044(5) Uani 1 1 d . . . . .
N7 N 0.3594(15) 0.1249(13) 0.4814(15) 0.029(4) Uani 1 1 d . U . . .
O38 O 1.0046(15) 0.2055(13) 0.3339(14) 0.057(7) Uani 1 1 d . . . . .
C2 C 0.3454(15) -0.0545(15) 0.4448(16) 0.023(4) Uani 1 1 d . U . . .
N8 N 0.112(2) 0.9720(17) 0.6028(19) 0.056(7) Uani 1 1 d . . . . .
H8 H 0.070205 1.012457 0.591444 0.068 Uiso 1 1 calc R U . . .
C5 C 0.1543(19) 0.8238(19) 0.5960(18) 0.038(5) Uani 1 1 d . U . . .
H5 H 0.138391 0.765151 0.585608 0.045 Uiso 1 1 calc R U . . .
C7 C 0.194(3) 0.992(2) 0.630(2) 0.051(6) Uani 1 1 d . U . . .
H7 H 0.206732 1.047967 0.651890 0.061 Uiso 1 1 calc R U . . .
C8 C 0.4620(19) -0.3497(17) 0.4212(19) 0.036(5) Uani 1 1 d . U . . .
O39 O 0.9291(11) 0.0496(11) 0.4935(11) 0.035(4) Uani 1 1 d . . . . .
C9 C 0.2657(17) 0.0047(15) 0.4244(16) 0.024(4) Uani 1 1 d . U . . .
H9 H 0.206871 -0.016569 0.398901 0.029 Uiso 1 1 calc R U . . .
C10 C 0.438(2) -0.4334(17) 0.4062(18) 0.037(5) Uani 1 1 d . U . . .
H10 H 0.375709 -0.451016 0.388098 0.044 Uiso 1 1 calc R U . . .
C11 C 0.2773(19) 0.0936(16) 0.4429(18) 0.032(4) Uani 1 1 d . U . . .
H11 H 0.226411 0.131595 0.427867 0.038 Uiso 1 1 calc R U . . .
O40 O 1.016(2) 0.0288(19) 0.3495(16) 0.078(9) Uani 1 1 d . . . . .
C12 C 0.247(2) 0.847(2) 0.6174(17) 0.037(5) Uani 1 1 d . U . . .
C13 C 0.049(2) -0.236(2) 0.364(2) 0.053(6) Uani 1 1 d . U . . .
H13 H 0.060351 -0.176442 0.371906 0.063 Uiso 1 1 calc R U . . .
O41 O 0.8848(18) 0.5824(13) 0.4715(19) 0.063(7) Uani 1 1 d . . . . .
N10 N -0.052(2) -0.351(2) 0.323(2) 0.061(6) Uani 1 1 d . U . . .
H10A H -0.108382 -0.368789 0.302829 0.074 Uiso 1 1 calc R U . . .
C15 C 0.698(2) 0.904(2) 0.724(2) 0.049(5) Uani 1 1 d . U . . .
H15 H 0.712711 0.960558 0.744770 0.059 Uiso 1 1 calc R U . . .
C16 C 0.3856(10) 0.6459(7) 0.6132(10) 0.026(4) Uani 1 1 d G U . . .
N4 N 0.4778(8) 0.6780(8) 0.6324(10) 0.030(4) Uani 1 1 d G U . . .
C3 C 0.4933(8) 0.7670(9) 0.6481(11) 0.038(5) Uani 1 1 d G U . . .
N9 N 0.4167(11) 0.8238(7) 0.6446(11) 0.037(4) Uani 1 1 d G U . . .
C4 C 0.3246(9) 0.7917(8) 0.6255(11) 0.039(5) Uani 1 1 d G U . . .
N3 N 0.3090(7) 0.7028(9) 0.6098(11) 0.032(4) Uani 1 1 d G U . . .
C17 C 0.2873(18) 0.5172(16) 0.5653(19) 0.033(6) Uani 1 1 d . . . . .
H17 H 0.233302 0.551947 0.552832 0.039 Uiso 1 1 calc R U . . .
N11 N 0.7676(18) 0.848(2) 0.7209(18) 0.052(5) Uani 1 1 d . U . . .
H11A H 0.825505 0.865587 0.732617 0.063 Uiso 1 1 calc R U . . .
C18 C 0.374(2) 0.552(2) 0.6016(17) 0.043(7) Uani 1 1 d . . . . .
C19 C 0.630(2) -0.384(2) 0.451(2) 0.054(6) Uani 1 1 d . U . . .
H19 H 0.692889 -0.366890 0.468177 0.064 Uiso 1 1 calc R U . . .
N12 N 0.6078(18) -0.4640(16) 0.4356(17) 0.047(5) Uani 1 1 d . U . . .
H12 H 0.653207 -0.500817 0.434963 0.056 Uiso 1 1 calc R U . . .
C21 C 0.285(2) 0.4298(18) 0.549(2) 0.046(7) Uani 1 1 d . . . . .
H21 H 0.226298 0.405872 0.525519 0.055 Uiso 1 1 calc R U . . .
C22 C 0.4286(19) -0.0202(17) 0.4803(18) 0.033(5) Uani 1 1 d . U . . .
H22 H 0.481620 -0.056243 0.491904 0.040 Uiso 1 1 calc R U . . .
C23 C 0.127(2) -0.294(2) 0.369(2) 0.047(5) Uani 1 1 d . U . . .
C24 C 0.4374(18) 0.0711(16) 0.5008(18) 0.031(4) Uani 1 1 d . U . . .
H24 H 0.495290 0.093909 0.526896 0.037 Uiso 1 1 calc R U . . .
C25 C -0.040(3) -0.266(2) 0.349(3) 0.060(6) Uani 1 1 d . U . . .
H25 H -0.091328 -0.230731 0.356527 0.072 Uiso 1 1 calc R U . . .
C26 C 0.448(2) 0.4996(18) 0.6198(19) 0.038(6) Uani 1 1 d . . . . .
H26 H 0.505172 0.522859 0.646377 0.046 Uiso 1 1 calc R U . . .
C27 C 0.111(3) -0.375(2) 0.348(2) 0.056(6) Uani 1 1 d . U . . .
H27 H 0.161489 -0.412899 0.347326 0.067 Uiso 1 1 calc R U . . .
C28 C 0.018(3) -0.407(3) 0.327(2) 0.060(6) Uani 1 1 d . U . . .
H28 H 0.006301 -0.465903 0.316185 0.072 Uiso 1 1 calc R U . . .
C29 C 0.517(2) -0.496(2) 0.420(2) 0.043(5) Uani 1 1 d . U . . .
H29 H 0.506062 -0.555670 0.418594 0.051 Uiso 1 1 calc R U . . .
C30 C 0.4430(18) 0.4152(17) 0.6018(19) 0.034(6) Uani 1 1 d . . . . .
H30 H 0.497204 0.380841 0.615331 0.041 Uiso 1 1 calc R U . . .
C31 C 0.554(2) -0.320(2) 0.440(2) 0.048(5) Uani 1 1 d . U . . .
H31 H 0.566604 -0.260340 0.446214 0.057 Uiso 1 1 calc R U . . .
C32 C 0.656(2) 0.738(2) 0.666(2) 0.047(5) Uani 1 1 d . U . . .
H32 H 0.646439 0.682352 0.642473 0.056 Uiso 1 1 calc R U . . .
C33 C 0.262(2) 0.9395(19) 0.6297(19) 0.043(5) Uani 1 1 d . U . . .
H33 H 0.323581 0.961225 0.637547 0.052 Uiso 1 1 calc R U . . .
C34 C 0.604(2) 0.882(2) 0.6964(19) 0.041(5) Uani 1 1 d . U . . .
H34 H 0.555234 0.923197 0.695362 0.049 Uiso 1 1 calc R U . . .
C35 C 0.086(2) 0.884(2) 0.590(2) 0.045(6) Uani 1 1 d . U . . .
H35 H 0.022506 0.867503 0.576833 0.055 Uiso 1 1 calc R U . . .
C36 C 0.750(2) 0.771(2) 0.701(2) 0.053(6) Uani 1 1 d . U . . .
H36 H 0.800297 0.730901 0.709759 0.064 Uiso 1 1 calc R U . . .
O42 O 1.0211(17) 0.1067(19) 0.7956(17) 0.067(7) Uani 1 1 d . . . . .

loop_
_atom_site_aniso_label
_atom_site_aniso_U_11
_atom_site_aniso_U_22
_atom_site_aniso_U_33
_atom_site_aniso_U_23
_atom_site_aniso_U_13
_atom_site_aniso_U_12
W1 0.0250(5) 0.0347(5) 0.0328(6) -0.0107(4) 0.0105(4) 0.0047(4)
W2 0.0255(5) 0.0403(6) 0.0292(6) 0.0041(5) 0.0124(4) 0.0021(4)
W3 0.0258(5) 0.0344(6) 0.0355(6) -0.0098(5) 0.0106(4) 0.0047(4)
W4 0.0250(5) 0.0422(6) 0.0307(6) 0.0069(5) 0.0132(4) 0.0038(5)
W5 0.0447(6) 0.0210(5) 0.0444(7) 0.0040(5) -0.0007(5) -0.0026(5)
W6 0.0265(5) 0.0270(5) 0.0622(8) -0.0013(5) 0.0227(5) 0.0043(4)
W7 0.0279(5) 0.0308(5) 0.0593(7) 0.0077(5) 0.0247(5) 0.0086(4)
W8 0.0702(8) 0.0421(6) 0.0282(6) 0.0102(5) 0.0141(5) 0.0279(6)
W9 0.0534(7) 0.0383(6) 0.0337(6) -0.0112(5) 0.0098(5) -0.0157(5)
W10 0.0594(8) 0.0395(6) 0.0386(7) -0.0196(5) 0.0192(6) -0.0183(6)
W11 0.0664(8) 0.0367(6) 0.0248(6) 0.0035(5) 0.0101(5) 0.0209(6)
W12 0.0507(7) 0.0192(5) 0.0502(7) 0.0039(5) 0.0056(6) -0.0008(5)
Zn1 0.0290(10) 0.0182(9) 0.0232(10) 0.0001(8) 0.0101(8) 0.0017(8)
Cu0E 0.0274(11) 0.0239(11) 0.0428(14) -0.0039(10) 0.0095(10) 0.0026(9)
O1 0.038(9) 0.038(9) 0.042(10) 0.013(8) 0.009(8) 0.012(7)
O2 0.025(8) 0.044(10) 0.042(10) 0.006(8) 0.008(7) 0.001(7)
O3 0.020(7) 0.031(8) 0.037(9) -0.005(7) 0.007(6) 0.001(6)
O4 0.049(11) 0.035(10) 0.049(12) 0.002(9) -0.023(9) -0.008(9)
O5 0.059(12) 0.038(10) 0.048(11) 0.003(9) -0.003(9) -0.002(9)
O6 0.037(9) 0.035(9) 0.029(9) -0.006(7) -0.010(7) 0.009(7)
O7 0.036(9) 0.055(11) 0.041(11) -0.001(9) 0.005(8) 0.001(8)
O8 0.027(7) 0.027(7) 0.053(9) 0.002(7) -0.018(7) -0.009(6)
O9 0.009(7) 0.062(12) 0.057(12) -0.014(10) 0.003(7) 0.003(7)
O10 0.045(10) 0.043(9) 0.028(9) 0.012(7) 0.018(8) 0.018(8)
O11 0.105(19) 0.034(11) 0.057(14) 0.009(10) 0.034(13) 0.043(12)
O12 0.063(13) 0.045(11) 0.046(12) 0.006(10) -0.021(10) 0.012(10)
O13 0.018(8) 0.057(12) 0.048(11) -0.028(9) -0.010(7) 0.014(8)
O14 0.049(12) 0.075(15) 0.021(10) 0.007(10) -0.002(9) 0.041(11)
N2 0.048(13) 0.012(9) 0.048(14) -0.005(9) 0.004(11) 0.006(9)
C14 0.059(16) 0.023(12) 0.025(13) 0.003(10) 0.026(12) -0.008(11)
N1 0.037(11) 0.021(10) 0.035(12) 0.003(9) 0.013(9) 0.003(9)
C6 0.047(16) 0.060(19) 0.032(15) 0.021(14) 0.016(13) 0.013(14)
N6 0.048(13) 0.014(9) 0.049(14) -0.006(9) 0.016(11) -0.010(9)
C20 0.066(17) 0.008(9) 0.019(12) 0.001(9) 0.000(11) -0.008(10)
O15 0.054(12) 0.059(12) 0.037(11) 0.018(10) 0.009(9) 0.000(10)
O16 0.025(10) 0.043(12) 0.071(15) 0.002(11) -0.006(10) 0.006(8)
O17 0.054(13) 0.034(10) 0.085(17) 0.019(11) 0.049(13) 0.012(10)
O18 0.035(9) 0.043(10) 0.042(11) -0.001(8) -0.005(8) 0.018(8)
O19 0.039(10) 0.063(13) 0.030(10) -0.013(10) 0.007(8) -0.004(10)
O20 0.037(9) 0.032(9) 0.038(10) -0.002(7) 0.010(8) -0.001(7)
O21 0.079(15) 0.026(9) 0.060(14) 0.013(9) -0.011(12) -0.004(10)
O22 0.020(8) 0.052(11) 0.047(11) -0.019(9) 0.001(7) -0.005(7)
O23 0.032(10) 0.029(9) 0.047(11) -0.001(9) 0.005(8) -0.009(8)
O24 0.064(13) 0.026(9) 0.061(13) -0.003(9) 0.008(10) -0.011(9)
O25 0.048(11) 0.038(10) 0.055(12) -0.019(9) -0.007(9) -0.006(8)
O26 0.038(9) 0.049(10) 0.045(11) 0.000(9) 0.019(8) 0.015(8)
O27 0.062(10) 0.058(10) 0.058(10) -0.009(9) 0.012(8) 0.033(8)
N5 0.051(14) 0.023(10) 0.047(14) -0.012(10) 0.026(11) 0.001(10)
O28 0.019(8) 0.065(13) 0.062(13) 0.008(10) 0.010(8) -0.001(8)
C1 0.027(9) 0.044(10) 0.025(9) 0.003(9) 0.011(8) -0.012(8)
O29 0.069(13) 0.038(10) 0.050(12) 0.004(9) 0.017(10) 0.015(10)
O30 0.089(17) 0.067(15) 0.057(15) -0.017(12) 0.042(13) -0.036(14)
O31 0.043(12) 0.039(11) 0.049(12) -0.001(9) 0.000(9) -0.016(9)
O32 0.043(12) 0.060(14) 0.060(14) -0.018(12) 0.008(10) -0.005(10)
O33 0.026(10) 0.042(12) 0.081(17) -0.033(11) 0.009(10) 0.002(9)
O34 0.047(11) 0.057(12) 0.044(11) 0.000(10) 0.001(9) 0.011(10)
O35 0.029(10) 0.065(13) 0.064(14) 0.008(11) -0.001(9) 0.017(9)
O36 0.109(19) 0.051(13) 0.045(13) 0.006(10) 0.043(13) -0.016(13)
O37 0.038(10) 0.050(11) 0.047(11) -0.005(9) 0.013(8) -0.005(8)
N7 0.030(8) 0.018(8) 0.041(10) 0.005(8) 0.011(8) 0.007(7)
O38 0.061(13) 0.031(10) 0.063(14) 0.004(9) -0.034(11) -0.015(9)
C2 0.014(8) 0.021(9) 0.038(10) 0.005(8) 0.013(7) 0.004(7)
N8 0.071(19) 0.038(14) 0.057(17) -0.009(12) -0.001(14) 0.004(13)
C5 0.035(10) 0.041(10) 0.033(10) -0.006(9) -0.003(9) 0.005(9)
C7 0.063(14) 0.036(12) 0.049(13) 0.002(11) -0.005(12) 0.020(11)
C8 0.040(10) 0.024(9) 0.048(11) -0.008(9) 0.015(9) 0.003(8)
O39 0.028(8) 0.040(10) 0.044(10) -0.002(8) 0.023(7) -0.001(7)
C9 0.021(8) 0.018(8) 0.035(10) 0.000(8) 0.011(8) 0.015(7)
C10 0.043(10) 0.025(9) 0.046(11) 0.001(9) 0.017(9) 0.007(8)
C11 0.037(9) 0.021(9) 0.040(10) -0.002(8) 0.014(8) 0.006(8)
O40 0.11(2) 0.09(2) 0.046(14) 0.001(13) 0.052(14) 0.049(17)
C12 0.041(10) 0.050(11) 0.021(10) -0.003(9) 0.004(8) 0.010(9)
C13 0.043(11) 0.041(11) 0.069(13) 0.011(10) -0.004(10) -0.004(9)
O41 0.065(15) 0.024(10) 0.10(2) -0.004(12) 0.018(14) 0.001(10)
N10 0.051(11) 0.056(11) 0.075(13) 0.007(11) 0.005(10) -0.023(10)
C15 0.048(11) 0.055(11) 0.044(11) -0.002(10) 0.006(10) -0.019(9)
C16 0.032(9) 0.020(8) 0.025(9) -0.004(8) -0.001(8) -0.001(8)
N4 0.025(8) 0.037(9) 0.028(9) 0.009(8) 0.008(7) 0.003(7)
C3 0.038(10) 0.049(10) 0.028(10) 0.004(9) 0.011(8) 0.015(9)
N9 0.034(9) 0.048(10) 0.028(9) -0.002(8) 0.004(8) 0.004(8)
C4 0.048(10) 0.046(10) 0.021(9) -0.003(9) 0.003(9) 0.006(9)
N3 0.037(9) 0.030(8) 0.030(9) -0.001(8) 0.008(7) 0.005(8)
C17 0.022(12) 0.023(11) 0.055(17) -0.006(11) 0.014(11) 0.008(10)
N11 0.036(9) 0.069(11) 0.050(10) 0.016(10) 0.003(9) -0.019(9)
C18 0.066(19) 0.040(15) 0.020(13) 0.003(11) 0.003(12) 0.022(14)
C19 0.049(11) 0.041(10) 0.071(12) -0.016(10) 0.010(10) 0.012(10)
N12 0.045(10) 0.037(9) 0.058(11) -0.005(9) 0.009(9) 0.022(9)
C21 0.045(16) 0.032(14) 0.057(19) -0.019(13) 0.000(14) -0.007(12)
C22 0.027(9) 0.032(10) 0.040(10) 0.009(9) 0.007(8) 0.007(8)
C23 0.046(11) 0.040(11) 0.052(12) -0.001(10) 0.002(10) -0.001(10)
C24 0.022(9) 0.024(9) 0.047(10) -0.001(8) 0.007(8) 0.009(8)
C25 0.047(11) 0.049(11) 0.082(13) 0.008(11) 0.007(11) -0.003(10)
C26 0.038(14) 0.031(13) 0.044(16) -0.002(12) 0.001(12) -0.012(12)
C27 0.055(12) 0.049(11) 0.062(13) -0.008(11) 0.007(10) -0.014(10)
C28 0.051(12) 0.061(12) 0.068(13) -0.006(11) 0.009(11) -0.028(10)
C29 0.051(10) 0.029(9) 0.049(11) 0.000(9) 0.011(10) 0.018(9)
C30 0.021(11) 0.026(12) 0.053(16) -0.016(12) 0.003(11) 0.002(10)
C31 0.045(11) 0.033(10) 0.067(12) -0.014(10) 0.015(10) 0.008(9)
C32 0.038(10) 0.049(11) 0.052(11) 0.010(10) 0.003(9) 0.001(9)
C33 0.055(11) 0.038(10) 0.037(11) 0.000(9) 0.011(9) 0.015(9)
C34 0.034(10) 0.048(11) 0.044(11) -0.003(9) 0.015(9) -0.014(9)
C35 0.024(10) 0.054(13) 0.052(13) 0.001(11) -0.010(10) 0.017(10)
C36 0.034(10) 0.062(11) 0.063(12) 0.022(11) 0.004(10) 0.002(10)
O42 0.056(15) 0.089(19) 0.057(16) 0.010(14) 0.013(12) 0.010(13)

loop_
_atom_type_symbol
_atom_type_description
_atom_type_scat_dispersion_real
_atom_type_scat_dispersion_imag
_atom_type_scat_source
C C 0.0033 0.0016 'International Tables Vol C Tables 4.2.6.8 and 6.1.1.4'
H H 0.0000 0.0000 'International Tables Vol C Tables 4.2.6.8 and 6.1.1.4'
Cu Cu 0.3201 1.2651 'International Tables Vol C Tables 4.2.6.8 and 6.1.1.4'
N N 0.0061 0.0033 'International Tables Vol C Tables 4.2.6.8 and 6.1.1.4'
O O 0.0106 0.0060 'International Tables Vol C Tables 4.2.6.8 and 6.1.1.4'
W W -0.8490 6.8722 'International Tables Vol C Tables 4.2.6.8 and 6.1.1.4'
Zn Zn 0.2839 1.4301 'International Tables Vol C Tables 4.2.6.8 and 6.1.1.4'

loop_
_geom_angle_atom_site_label_1
_geom_angle_atom_site_label_2
_geom_angle_atom_site_label_3
_geom_angle
_geom_angle_site_symmetry_1
_geom_angle_site_symmetry_3
_geom_angle_publ_flag
O4 W1 O3 88.8(8) . . ?
O11 W1 O3 159.8(10) . . ?
O11 W1 O4 103.4(12) . . ?
O11 W1 O12 104.2(11) . . ?
O11 W1 O15 93.2(12) . . ?
O11 W1 O34 92.3(10) . . ?
O12 W1 O3 92.5(9) . . ?
O12 W1 O4 85.7(9) . . ?
O12 W1 O15 94.1(9) . . ?
O12 W1 O34 163.0(9) . . ?
O15 W1 O3 74.1(7) . . ?
O15 W1 O4 162.9(9) . . ?
O15 W1 O34 89.0(8) . . ?
O34 W1 O3 72.3(7) . . ?
O34 W1 O4 86.5(8) . . ?
O22 W2 O2 86.8(7) . . ?
O22 W2 O38 85.3(8) . . ?
O24 W2 O2 72.7(7) . . ?
O24 W2 O22 159.5(8) . . ?
O24 W2 O38 88.5(8) . . ?
O36 W2 O2 162.3(10) . . ?
O36 W2 O22 103.7(12) . . ?
O36 W2 O24 96.3(12) . . ?
O36 W2 O37 107.2(10) . . ?
O36 W2 O38 95.9(11) . . ?
O37 W2 O2 87.5(7) . . ?
O37 W2 O22 85.6(7) . . ?
O37 W2 O24 92.7(8) . . ?
O37 W2 O38 156.6(9) . . ?
O38 W2 O2 70.5(8) . . ?
O9 W3 O2 88.0(7) . . ?
O9 W3 O38 88.0(8) . . ?
O9 W3 O39 88.7(8) . . ?
O21 W3 O2 70.3(8) . . ?
O21 W3 O9 157.6(9) . . ?
O21 W3 O38 90.6(8) . . ?
O21 W3 O39 84.2(9) . . ?
O38 W3 O2 71.6(8) . . ?
O38 W3 O39 157.9(9) . . ?
O39 W3 O2 86.5(7) . . ?
O40 W3 O2 161.8(13) . . ?
O40 W3 O9 106.9(13) . . ?
O40 W3 O21 95.4(13) . . ?
O40 W3 O38 98.1(12) . . ?
O40 W3 O39 103.7(11) . . ?
O8 W4 O1 90.5(7) . . ?
O8 W4 O29 164.0(8) . . ?
O8 W4 O35 90.1(8) . . ?
O12 W4 O1 91.1(9) . . ?
O12 W4 O8 86.5(8) . . ?
O12 W4 O29 89.6(8) . . ?
O12 W4 O35 163.4(10) . . ?
O29 W4 O1 74.0(8) . . ?
O29 W4 O35 89.2(8) . . ?
O30 W4 O1 163.7(11) . . ?
O30 W4 O8 99.8(11) . . ?
O30 W4 O12 102.0(12) . . ?
O30 W4 O29 96.2(12) . . ?
O30 W4 O35 94.6(11) . . ?
O35 W4 O1 72.6(8) . . ?
O13 W5 O3 89.3(7) . . ?
O13 W5 O34 88.7(8) . . ?
O28 W5 O3 72.5(7) . . ?
O28 W5 O13 161.5(9) . . ?
O28 W5 O34 88.3(8) . . ?
O34 W5 O3 70.1(7) . . ?
O37 W5 O3 89.7(7) . . ?
O37 W5 O13 87.7(7) . . ?
O37 W5 O28 88.7(8) . . ?
O37 W5 O34 159.6(8) . . ?
O41 W5 O3 158.7(11) . . ?
O41 W5 O13 105.3(11) . . ?
O41 W5 O28 93.2(12) . . ?
O41 W5 O34 94.4(11) . . ?
O41 W5 O37 106.0(11) . . ?
O4 W6 O6 93.8(8) . . ?
O4 W6 O8 88.0(8) . . ?
O4 W6 O18 93.3(8) . . ?
O4 W6 O25 167.7(9) . . ?
O8 W6 O6 91.3(7) . . ?
O8 W6 O18 166.4(7) . . ?
O8 W6 O25 88.7(8) . . ?
O18 W6 O6 75.1(6) . . ?
O18 W6 O25 87.2(8) . . ?
O23 W6 O4 100.5(9) . . ?
O23 W6 O6 161.9(8) . . ?
O23 W6 O8 100.0(8) . . ?
O23 W6 O18 93.1(8) . . ?
O23 W6 O25 91.7(8) . . ?
O25 W6 O6 74.4(7) . . ?
O10 W7 O2 90.7(7) . . ?
O10 W7 O20 88.1(7) . . ?
O10 W7 O21 89.4(9) . . ?
O10 W7 O24 161.3(8) . . ?
O16 W7 O2 156.0(9) . . ?
O16 W7 O10 108.3(9) . . ?
O16 W7 O20 106.7(9) . . ?
O16 W7 O21 95.6(10) . . ?
O16 W7 O24 90.4(10) . . ?
O20 W7 O2 88.0(7) . . ?
O20 W7 O21 157.2(9) . . ?
O20 W7 O24 88.0(7) . . ?
O21 W7 O2 69.4(8) . . ?
O21 W7 O24 87.1(8) . . ?
O24 W7 O2 70.9(7) . . ?
O7 W8 O1 88.9(7) . . ?
O7 W8 O10 86.6(8) . . ?
O7 W8 O27 158.9(8) . . ?
O7 W8 O29 91.5(8) . . ?
O10 W8 O1 87.9(7) . . ?
O10 W8 O27 86.0(8) . . ?
O10 W8 O29 159.1(8) . . ?
O27 W8 O1 71.1(7) . . ?
O29 W8 O1 71.3(7) . . ?
O29 W8 O27 88.4(9) . . ?
O42 W8 O1 158.8(11) . . ?
O42 W8 O7 109.3(11) . . ?
O42 W8 O10 103.4(10) . . ?
O42 W8 O27 91.6(12) . . ?
O42 W8 O29 96.8(11) . . ?
O7 W9 O3 87.0(7) . . ?
O7 W9 O15 86.9(8) . . ?
O7 W9 O28 157.5(8) . . ?
O15 W9 O3 68.9(7) . . ?
O20 W9 O3 90.4(7) . . ?
O20 W9 O7 86.8(7) . . ?
O20 W9 O15 158.6(8) . . ?
O20 W9 O28 90.7(8) . . ?
O28 W9 O3 70.7(7) . . ?
O28 W9 O15 87.3(7) . . ?
O32 W9 O3 162.0(9) . . ?
O32 W9 O7 105.1(10) . . ?
O32 W9 O15 98.0(10) . . ?
O32 W9 O20 103.4(9) . . ?
O32 W9 O28 97.3(11) . . ?
O5 W10 O6 89.1(7) . . ?
O5 W10 O25 88.4(9) . . ?
O5 W10 O26 161.7(8) . . ?
O9 W10 O5 92.1(9) . . ?
O9 W10 O6 89.4(7) . . ?
O9 W10 O25 162.6(7) . . ?
O9 W10 O26 87.5(8) . . ?
O19 W10 O5 104.5(10) . . ?
O19 W10 O6 160.1(8) . . ?
O19 W10 O9 104.3(9) . . ?
O19 W10 O25 92.4(8) . . ?
O19 W10 O26 93.3(10) . . ?
O25 W10 O6 73.2(6) . . ?
O26 W10 O6 72.6(7) . . ?
O26 W10 O25 86.5(8) . . ?
O13 W11 O6 87.9(7) . . ?
O13 W11 O18 86.1(7) . . ?
O13 W11 O26 160.4(8) . . ?
O14 W11 O6 159.1(9) . . ?
O14 W11 O13 103.0(10) . . ?
O14 W11 O18 92.9(9) . . ?
O14 W11 O22 105.8(10) . . ?
O14 W11 O26 94.7(10) . . ?
O18 W11 O6 69.9(6) . . ?
O22 W11 O6 91.9(8) . . ?
O22 W11 O13 89.4(7) . . ?
O22 W11 O18 161.3(8) . . ?
O22 W11 O26 93.8(7) . . ?
O26 W11 O6 72.7(7) . . ?
O26 W11 O18 84.7(7) . . ?
O5 W12 O1 87.8(7) . . ?
O5 W12 O35 82.9(8) . . ?
O17 W12 O1 157.3(10) . . ?
O17 W12 O5 107.1(11) . . ?
O17 W12 O27 90.1(11) . . ?
O17 W12 O35 93.7(9) . . ?
O17 W12 O39 105.3(9) . . ?
O27 W12 O1 73.5(7) . . ?
O27 W12 O5 161.1(8) . . ?
O27 W12 O35 88.3(8) . . ?
O35 W12 O1 70.7(8) . . ?
O39 W12 O1 90.8(7) . . ?
O39 W12 O5 92.4(8) . . ?
O39 W12 O27 90.5(9) . . ?
O39 W12 O35 161.0(8) . . ?
O1 Zn1 O3 109.3(8) . . ?
O1 Zn1 O6 106.8(8) . . ?
O2 Zn1 O1 111.8(7) . . ?
O2 Zn1 O3 112.8(7) . . ?
O2 Zn1 O6 109.9(8) . . ?
O3 Zn1 O6 106.0(7) . . ?
O23 Cu0E O16 177.7(9) . 1_455 ?
N5 Cu0E O16 89.0(9) . 1_455 ?
N5 Cu0E O23 89.5(8) . . ?
N5 Cu0E O31 89.7(10) . . ?
N5 Cu0E O33 89.7(9) . . ?
N5 Cu0E N7 178.1(12) . . ?
O31 Cu0E O16 90.4(8) . 1_455 ?
O31 Cu0E O23 87.8(8) . . ?
O31 Cu0E O33 179.1(11) . . ?
O33 Cu0E O16 88.9(8) . 1_455 ?
O33 Cu0E O23 92.9(8) . . ?
N7 Cu0E O16 89.6(8) . 1_455 ?
N7 Cu0E O23 91.8(8) . . ?
N7 Cu0E O31 89.0(9) . . ?
N7 Cu0E O33 91.6(9) . . ?
W4 O1 W8 98.8(7) . . ?
W4 O1 W12 101.6(7) . . ?
W12 O1 W8 99.4(6) . . ?
Zn1 O1 W4 119.9(8) . . ?
Zn1 O1 W8 116.4(8) . . ?
Zn1 O1 W12 117.3(9) . . ?
W2 O2 W3 99.1(7) . . ?
W7 O2 W2 99.3(6) . . ?
W7 O2 W3 99.0(6) . . ?
Zn1 O2 W2 119.6(8) . . ?
Zn1 O2 W3 119.4(8) . . ?
Zn1 O2 W7 116.4(8) . . ?
W1 O3 W5 102.4(6) . . ?
W1 O3 W9 99.4(6) . . ?
W5 O3 W9 97.7(6) . . ?
Zn1 O3 W1 121.6(7) . . ?
Zn1 O3 W5 117.1(8) . . ?
Zn1 O3 W9 114.8(7) . . ?
W6 O4 W1 146.8(11) . . ?
W10 O5 W12 144.1(11) . . ?
W6 O6 W10 101.5(7) . . ?
W6 O6 W11 102.2(6) . . ?
W11 O6 W10 98.6(6) . . ?
Zn1 O6 W6 119.3(8) . . ?
Zn1 O6 W10 116.2(7) . . ?
Zn1 O6 W11 115.9(8) . . ?
W8 O7 W9 151.8(11) . . ?
W6 O8 W4 148.0(9) . . ?
W10 O9 W3 148.4(11) . . ?
W7 O10 W8 149.7(9) . . ?
W1 O12 W4 150.1(13) . . ?
W11 O13 W5 146.4(9) . . ?
C14 N2 C20 120.0 . . ?
N2 C14 N1 120.0 . . ?
N2 C14 C8 116.2(15) . . ?
N1 C14 C8 123.8(15) . . ?
C6 N1 C14 120.0 . . ?
N6 C6 N1 120.0 . . ?
C2 C6 N1 121.3(13) . . ?
C2 C6 N6 118.7(13) . . ?
C6 N6 C20 120.0 . . ?
N2 C20 C23 118.1(15) . . ?
N6 C20 N2 120.0 . . ?
N6 C20 C23 121.8(15) . . ?
W1 O15 W9 117.3(10) . . ?
W7 O16 Cu0E 140.1(13) . 1_655 ?
W6 O18 W11 112.3(7) . . ?
W9 O20 W7 150.9(9) . . ?
W3 O21 W7 121.2(12) . . ?
W11 O22 W2 150.8(10) . . ?
W6 O23 Cu0E 147.8(11) . . ?
W2 O24 W7 116.7(10) . . ?
W10 O25 W6 110.5(8) . . ?
W11 O26 W10 114.9(9) . . ?
W12 O27 W8 115.6(10) . . ?
C21 N5 Cu0E 127(2) . . ?
C21 N5 C30 114(2) . . ?
C30 N5 Cu0E 118.8(17) . . ?
W5 O28 W9 118.6(10) . . ?
C3 C1 C34 119(2) . . ?
C32 C1 C3 122(3) . . ?
C32 C1 C34 119(3) . . ?
W4 O29 W8 115.6(10) . . ?
Cu0E O31 H31A 112.2 . . ?
Cu0E O31 H31B 111.9 . . ?
H31A O31 H31B 101.8 . . ?
Cu0E O33 H33A 126.8 . . ?
Cu0E O33 H33B 127.0 . . ?
H33A O33 H33B 104.5 . . ?
W1 O34 W5 115.2(9) . . ?
W4 O35 W12 114.9(10) . . ?
W5 O37 W2 154.1(11) . . ?
C11 N7 Cu0E 117.1(16) . . ?
C11 N7 C24 121(2) . . ?
C24 N7 Cu0E 121.6(18) . . ?
W3 O38 W2 118.7(13) . . ?
C6 C2 C9 118(2) . . ?
C22 C2 C6 124(2) . . ?
C22 C2 C9 118(2) . . ?
C7 N8 H8 119.6 . . ?
C7 N8 C35 121(3) . . ?
C35 N8 H8 119.6 . . ?
C12 C5 H5 119.5 . . ?
C35 C5 H5 119.5 . . ?
C35 C5 C12 121(3) . . ?
N8 C7 H7 118.9 . . ?
N8 C7 C33 122(4) . . ?
C33 C7 H7 118.9 . . ?
C10 C8 C14 119(2) . . ?
C10 C8 C31 124(3) . . ?
C31 C8 C14 117(2) . . ?
W12 O39 W3 149.7(10) . . ?
C2 C9 H9 120.1 . . ?
C11 C9 C2 120(2) . . ?
C11 C9 H9 120.1 . . ?
C8 C10 H10 122.5 . . ?
C8 C10 C29 115(3) . . ?
C29 C10 H10 122.5 . . ?
N7 C11 C9 121(2) . . ?
N7 C11 H11 119.4 . . ?
C9 C11 H11 119.4 . . ?
C5 C12 C4 127(3) . . ?
C5 C12 C33 114(3) . . ?
C4 C12 C33 119(2) . . ?
C23 C13 H13 119.4 . . ?
C25 C13 H13 119.4 . . ?
C25 C13 C23 121(3) . . ?
C25 N10 H10A 118.4 . . ?
C28 N10 H10A 118.4 . . ?
C28 N10 C25 123(3) . . ?
N11 C15 H15 119.1 . . ?
N11 C15 C34 122(3) . . ?
C34 C15 H15 119.1 . . ?
N4 C16 N3 120.0 . . ?
N4 C16 C18 117.6(15) . . ?
N3 C16 C18 122.4(15) . . ?
C3 N4 C16 120.0 . . ?
C1 C3 N4 116.4(16) . . ?
C1 C3 N9 123.5(16) . . ?
N4 C3 N9 120.0 . . ?
C4 N9 C3 120.0 . . ?
C12 C4 N9 121.6(16) . . ?
C12 C4 N3 118.3(16) . . ?
N9 C4 N3 120.0 . . ?
C4 N3 C16 120.0 . . ?
C18 C17 H17 121.4 . . ?
C21 C17 H17 121.4 . . ?
C21 C17 C18 117(2) . . ?
C15 N11 H11A 119.6 . . ?
C36 N11 C15 121(3) . . ?
C36 N11 H11A 119.6 . . ?
C17 C18 C16 121(2) . . ?
C26 C18 C16 120(3) . . ?
C26 C18 C17 119(3) . . ?
N12 C19 H19 121.3 . . ?
N12 C19 C31 117(3) . . ?
C31 C19 H19 121.3 . . ?
C19 N12 H12 117.6 . . ?
C19 N12 C29 125(3) . . ?
C29 N12 H12 117.6 . . ?
N5 C21 C17 126(3) . . ?
N5 C21 H21 117.1 . . ?
C17 C21 H21 117.1 . . ?
C2 C22 H22 119.4 . . ?
C2 C22 C24 121(2) . . ?
C24 C22 H22 119.4 . . ?
C13 C23 C20 119(3) . . ?
C27 C23 C20 123(3) . . ?
C27 C23 C13 118(3) . . ?
N7 C24 C22 119(2) . . ?
N7 C24 H24 120.3 . . ?
C22 C24 H24 120.3 . . ?
C13 C25 N10 116(3) . . ?
C13 C25 H25 121.9 . . ?
N10 C25 H25 121.9 . . ?
C18 C26 H26 118.8 . . ?
C30 C26 C18 122(3) . . ?
C30 C26 H26 118.8 . . ?
C23 C27 H27 119.3 . . ?
C23 C27 C28 121(4) . . ?
C28 C27 H27 119.3 . . ?
N10 C28 C27 118(3) . . ?
N10 C28 H28 120.8 . . ?
C27 C28 H28 120.8 . . ?
C10 C29 H29 120.5 . . ?
N12 C29 C10 119(3) . . ?
N12 C29 H29 120.5 . . ?
N5 C30 H30 119.2 . . ?
C26 C30 N5 122(2) . . ?
C26 C30 H30 119.2 . . ?
C8 C31 C19 119(3) . . ?
C8 C31 H31 120.7 . . ?
C19 C31 H31 120.7 . . ?
C1 C32 H32 122.0 . . ?
C1 C32 C36 116(3) . . ?
C36 C32 H32 122.0 . . ?
C7 C33 C12 122(3) . . ?
C7 C33 H33 119.1 . . ?
C12 C33 H33 119.1 . . ?
C1 C34 H34 121.5 . . ?
C15 C34 C1 117(3) . . ?
C15 C34 H34 121.5 . . ?
N8 C35 H35 120.9 . . ?
C5 C35 N8 118(3) . . ?
C5 C35 H35 120.9 . . ?
N11 C36 C32 124(3) . . ?
N11 C36 H36 118.1 . . ?
C32 C36 H36 118.1 . . ?

loop_
_geom_bond_atom_site_label_1
_geom_bond_atom_site_label_2
_geom_bond_distance
_geom_bond_site_symmetry_2
_geom_bond_publ_flag
W1 O3 2.117(15) . ?
W1 O4 1.979(18) . ?
W1 O11 1.72(2) . ?
W1 O12 1.86(2) . ?
W1 O15 1.87(2) . ?
W1 O34 1.96(2) . ?
W2 O2 2.209(16) . ?
W2 O22 1.939(15) . ?
W2 O24 1.92(2) . ?
W2 O36 1.68(2) . ?
W2 O37 1.888(19) . ?
W2 O38 1.99(2) . ?
W3 O2 2.214(17) . ?
W3 O9 1.910(15) . ?
W3 O21 1.89(2) . ?
W3 O38 1.92(2) . ?
W3 O39 1.945(16) . ?
W3 O40 1.66(2) . ?
W4 O1 2.153(17) . ?
W4 O8 1.894(17) . ?
W4 O12 1.88(2) . ?
W4 O29 1.92(2) . ?
W4 O30 1.67(2) . ?
W4 O35 1.96(2) . ?
W5 O3 2.180(16) . ?
W5 O13 1.916(15) . ?
W5 O28 1.912(19) . ?
W5 O34 2.01(2) . ?
W5 O37 1.832(18) . ?
W5 O41 1.67(2) . ?
W6 O4 1.829(19) . ?
W6 O6 2.087(17) . ?
W6 O8 1.880(18) . ?
W6 O18 1.938(18) . ?
W6 O23 1.741(19) . ?
W6 O25 2.049(17) . ?
W7 O2 2.200(16) . ?
W7 O10 1.828(16) . ?
W7 O16 1.705(19) . ?
W7 O20 1.906(16) . ?
W7 O21 1.96(2) . ?
W7 O24 2.03(2) . ?
W8 O1 2.215(17) . ?
W8 O7 1.849(19) . ?
W8 O10 1.943(16) . ?
W8 O27 2.02(2) . ?
W8 O29 2.00(2) . ?
W8 O42 1.70(3) . ?
W9 O3 2.233(15) . ?
W9 O7 1.918(19) . ?
W9 O15 2.02(2) . ?
W9 O20 1.838(16) . ?
W9 O28 1.95(2) . ?
W9 O32 1.70(2) . ?
W10 O5 1.894(19) . ?
W10 O6 2.197(16) . ?
W10 O9 1.877(15) . ?
W10 O19 1.68(2) . ?
W10 O25 1.99(2) . ?
W10 O26 1.984(18) . ?
W11 O6 2.201(17) . ?
W11 O13 1.903(16) . ?
W11 O14 1.650(19) . ?
W11 O18 2.080(18) . ?
W11 O22 1.812(16) . ?
W11 O26 1.972(18) . ?
W12 O1 2.179(17) . ?
W12 O5 1.919(18) . ?
W12 O17 1.71(2) . ?
W12 O27 1.93(2) . ?
W12 O35 2.03(2) . ?
W12 O39 1.804(15) . ?
Zn1 O1 1.882(17) . ?
Zn1 O2 1.834(16) . ?
Zn1 O3 1.889(15) . ?
Zn1 O6 1.949(15) . ?
Cu0E O16 2.44(2) 1_455 ?
Cu0E O23 2.23(2) . ?
Cu0E N5 2.01(2) . ?
Cu0E O31 2.05(2) . ?
Cu0E O33 2.07(2) . ?
Cu0E N7 2.03(2) . ?
N2 C14 1.3900 . ?
N2 C20 1.3900 . ?
C14 N1 1.3900 . ?
C14 C8 1.39(3) . ?
N1 C6 1.3900 . ?
C6 N6 1.3900 . ?
C6 C2 1.34(3) . ?
N6 C20 1.3900 . ?
C20 C23 1.44(3) . ?
N5 C21 1.32(4) . ?
N5 C30 1.41(3) . ?
C1 C3 1.34(3) . ?
C1 C32 1.33(4) . ?
C1 C34 1.45(4) . ?
O31 H31A 0.8934 . ?
O31 H31B 0.8911 . ?
O33 H33A 0.8500 . ?
O33 H33B 0.8500 . ?
N7 C11 1.32(4) . ?
N7 C24 1.38(3) . ?
C2 C9 1.45(3) . ?
C2 C22 1.34(4) . ?
N8 H8 0.8600 . ?
N8 C7 1.21(4) . ?
N8 C35 1.41(4) . ?
C5 H5 0.9300 . ?
C5 C12 1.36(4) . ?
C5 C35 1.33(4) . ?
C7 H7 0.9300 . ?
C7 C33 1.26(4) . ?
C8 C10 1.33(4) . ?
C8 C31 1.37(4) . ?
C9 H9 0.9300 . ?
C9 C11 1.39(3) . ?
C10 H10 0.9300 . ?
C10 C29 1.46(4) . ?
C11 H11 0.9300 . ?
C12 C4 1.38(3) . ?
C12 C33 1.44(4) . ?
C13 H13 0.9300 . ?
C13 C23 1.42(4) . ?
C13 C25 1.34(5) . ?
N10 H10A 0.8600 . ?
N10 C25 1.37(5) . ?
N10 C28 1.30(5) . ?
C15 H15 0.9300 . ?
C15 N11 1.32(4) . ?
C15 C34 1.39(4) . ?
C16 N4 1.3900 . ?
C16 N3 1.3900 . ?
C16 C18 1.45(3) . ?
N4 C3 1.3900 . ?
C3 N9 1.3900 . ?
N9 C4 1.3900 . ?
C4 N3 1.3900 . ?
C17 H17 0.9300 . ?
C17 C18 1.38(4) . ?
C17 C21 1.36(4) . ?
N11 H11A 0.8600 . ?
N11 C36 1.24(5) . ?
C18 C26 1.32(4) . ?
C19 H19 0.9300 . ?
C19 N12 1.28(4) . ?
C19 C31 1.45(4) . ?
N12 H12 0.8600 . ?
N12 C29 1.36(4) . ?
C21 H21 0.9300 . ?
C22 H22 0.9300 . ?
C22 C24 1.43(4) . ?
C23 C27 1.28(5) . ?
C24 H24 0.9300 . ?
C25 H25 0.9300 . ?
C26 H26 0.9300 . ?
C26 C30 1.32(4) . ?
C27 H27 0.9300 . ?
C27 C28 1.40(5) . ?
C28 H28 0.9300 . ?
C29 H29 0.9300 . ?
C30 H30 0.9300 . ?
C31 H31 0.9300 . ?
C32 H32 0.9300 . ?
C32 C36 1.46(4) . ?
C33 H33 0.9300 . ?
C34 H34 0.9300 . ?
C35 H35 0.9300 . ?
C36 H36 0.9300 . ?

loop_
_geom_torsion_atom_site_label_1
_geom_torsion_atom_site_label_2
_geom_torsion_atom_site_label_3
_geom_torsion_atom_site_label_4
_geom_torsion
_geom_torsion_site_symmetry_1
_geom_torsion_site_symmetry_2
_geom_torsion_site_symmetry_3
_geom_torsion_site_symmetry_4
_geom_torsion_publ_flag
Cu0E N5 C21 C17 -170(3) . . . . ?
Cu0E N5 C30 C26 172(2) . . . . ?
Cu0E N7 C11 C9 -170(2) . . . . ?
Cu0E N7 C24 C22 171(2) . . . . ?
O1 W4 O8 W6 -57(2) . . . . ?
O1 W4 O12 W1 53(3) . . . . ?
O1 W8 O7 W9 -65(2) . . . . ?
O1 W12 O39 W3 -67(2) . . . . ?
O1 Zn1 O2 W2 -179.3(8) . . . . ?
O1 Zn1 O2 W3 58.7(11) . . . . ?
O1 Zn1 O2 W7 -60.0(11) . . . . ?
O1 Zn1 O3 W1 -53.0(10) . . . . ?
O1 Zn1 O3 W5 -179.7(7) . . . . ?
O1 Zn1 O3 W9 66.6(9) . . . . ?
O2 W2 O37 W5 -64(3) . . . . ?
O2 W3 O21 W7 2.7(11) . . . . ?
O2 W7 O10 W8 -63(2) . . . . ?
O2 W7 O16 Cu0E 23(3) . . . 1_655 ?
O2 Zn1 O1 W4 -178.6(9) . . . . ?
O2 Zn1 O1 W8 62.7(11) . . . . ?
O2 Zn1 O1 W12 -54.7(11) . . . . ?
O2 Zn1 O3 W1 -178.0(8) . . . . ?
O2 Zn1 O3 W5 55.3(10) . . . . ?
O2 Zn1 O3 W9 -58.4(10) . . . . ?
O3 W1 O12 W4 -51(3) . . . . ?
O3 W1 O15 W9 -5.3(9) . . . . ?
O3 W5 O37 W2 65(3) . . . . ?
O3 W9 O20 W7 -64(2) . . . . ?
O3 Zn1 O1 W4 55.9(11) . . . . ?
O3 Zn1 O1 W8 -62.9(10) . . . . ?
O3 Zn1 O1 W12 179.7(7) . . . . ?
O3 Zn1 O2 W2 -55.6(11) . . . . ?
O3 Zn1 O2 W3 -177.7(7) . . . . ?
O3 Zn1 O2 W7 63.6(10) . . . . ?
O4 W1 O12 W4 38(3) . . . . ?
O4 W1 O15 W9 -3(3) . . . . ?
O4 W6 O8 W4 -35(2) . . . . ?
O4 W6 O23 Cu0E -86(2) . . . . ?
O5 W10 O9 W3 -20(2) . . . . ?
O5 W12 O39 W3 21(2) . . . . ?
O6 W6 O4 W1 -55(2) . . . . ?
O6 W6 O8 W4 59(2) . . . . ?
O6 W6 O23 Cu0E 132(2) . . . . ?
O6 W10 O5 W12 -70.3(19) . . . . ?
O6 W10 O9 W3 69(2) . . . . ?
O6 W11 O22 W2 -63(2) . . . . ?
O6 Zn1 O1 W4 -58.4(11) . . . . ?
O6 Zn1 O1 W8 -177.1(8) . . . . ?
O6 Zn1 O1 W12 65.5(10) . . . . ?
O6 Zn1 O2 W2 62.4(11) . . . . ?
O6 Zn1 O2 W3 -59.6(10) . . . . ?
O6 Zn1 O2 W7 -178.3(7) . . . . ?
O6 Zn1 O3 W1 61.7(10) . . . . ?
O6 Zn1 O3 W5 -65.0(9) . . . . ?
O6 Zn1 O3 W9 -178.6(8) . . . . ?
O7 W9 O20 W7 23(2) . . . . ?
O8 W4 O12 W1 -37(3) . . . . ?
O8 W6 O4 W1 36(2) . . . . ?
O8 W6 O23 Cu0E 4(2) . . . . ?
O9 W3 O21 W7 -13(3) . . . . ?
O9 W10 O5 W12 19.0(19) . . . . ?
O10 W7 O16 Cu0E 164.1(15) . . . 1_655 ?
O10 W8 O7 W9 23(2) . . . . ?
O11 W1 O12 W4 141(3) . . . . ?
O11 W1 O15 W9 -169.4(12) . . . . ?
O12 W1 O15 W9 86.1(11) . . . . ?
O12 W4 O8 W6 34(2) . . . . ?
O13 W5 O37 W2 -24(3) . . . . ?
O13 W11 O22 W2 25(2) . . . . ?
O14 W11 O22 W2 128(2) . . . . ?
N2 C14 N1 C6 0.0 . . . . ?
N2 C14 C8 C10 0(3) . . . . ?
N2 C14 C8 C31 178(2) . . . . ?
N2 C20 C23 C13 180(2) . . . . ?
N2 C20 C23 C27 -6(4) . . . . ?
C14 N2 C20 N6 0.0 . . . . ?
C14 N2 C20 C23 -178(2) . . . . ?
C14 N1 C6 N6 0.0 . . . . ?
C14 N1 C6 C2 -180(2) . . . . ?
C14 C8 C10 C29 -175(3) . . . . ?
C14 C8 C31 C19 177(3) . . . . ?
N1 C14 C8 C10 178(2) . . . . ?
N1 C14 C8 C31 -4(4) . . . . ?
N1 C6 N6 C20 0.0 . . . . ?
N1 C6 C2 C9 168.8(17) . . . . ?
N1 C6 C2 C22 -12(3) . . . . ?
C6 N6 C20 N2 0.0 . . . . ?
C6 N6 C20 C23 178(2) . . . . ?
C6 C2 C9 C11 178(2) . . . . ?
C6 C2 C22 C24 -176(2) . . . . ?
N6 C6 C2 C9 -11(3) . . . . ?
N6 C6 C2 C22 168(2) . . . . ?
N6 C20 C23 C13 1(4) . . . . ?
N6 C20 C23 C27 176(3) . . . . ?
C20 N2 C14 N1 0.0 . . . . ?
C20 N2 C14 C8 178(2) . . . . ?
C20 C23 C27 C28 -179(3) . . . . ?
O15 W1 O12 W4 -125(3) . . . . ?
O15 W9 O20 W7 -50(3) . . . . ?
O16 W7 O10 W8 132(2) . . . . ?
O17 W12 O39 W3 129(2) . . . . ?
O18 W6 O4 W1 -130(2) . . . . ?
O18 W6 O8 W4 61(4) . . . . ?
O18 W6 O23 Cu0E -179.5(19) . . . . ?
O18 W11 O22 W2 -51(4) . . . . ?
O19 W10 O5 W12 124.4(18) . . . . ?
O19 W10 O9 W3 -126(2) . . . . ?
O20 W7 O10 W8 25(2) . . . . ?
O20 W7 O16 Cu0E -102.3(17) . . . 1_655 ?
O21 W7 O10 W8 -132(2) . . . . ?
O21 W7 O16 Cu0E 72.9(18) . . . 1_655 ?
O22 W2 O37 W5 23(3) . . . . ?
O23 W6 O4 W1 136(2) . . . . ?
O23 W6 O8 W4 -135(2) . . . . ?
O24 W2 O37 W5 -137(3) . . . . ?
O24 W7 O10 W8 -53(4) . . . . ?
O24 W7 O16 Cu0E -14.3(17) . . . 1_655 ?
O25 W6 O4 W1 -38(6) . . . . ?
O25 W6 O8 W4 133(2) . . . . ?
O25 W6 O23 Cu0E 93(2) . . . . ?
O25 W10 O5 W12 -143.6(19) . . . . ?
O25 W10 O9 W3 71(4) . . . . ?
O26 W10 O5 W12 -70(3) . . . . ?
O26 W10 O9 W3 141(2) . . . . ?
O26 W11 O22 W2 -136(2) . . . . ?
O27 W8 O7 W9 -47(4) . . . . ?
O27 W12 O39 W3 -141(2) . . . . ?
O28 W5 O37 W2 138(3) . . . . ?
O28 W9 O20 W7 -135(2) . . . . ?
C1 C3 N9 C4 -177(2) . . . . ?
C1 C32 C36 N11 -12(5) . . . . ?
O29 W4 O8 W6 -42(4) . . . . ?
O29 W4 O12 W1 127(3) . . . . ?
O29 W8 O7 W9 -137(2) . . . . ?
O30 W4 O8 W6 136(2) . . . . ?
O30 W4 O12 W1 -137(3) . . . . ?
O32 W9 O20 W7 128(2) . . . . ?
O34 W1 O12 W4 -25(5) . . . . ?
O34 W1 O15 W9 -77.1(11) . . . . ?
O34 W5 O37 W2 56(4) . . . . ?
O35 W4 O8 W6 -130(2) . . . . ?
O35 W4 O12 W1 41(5) . . . . ?
O35 W12 O39 W3 -54(4) . . . . ?
O36 W2 O37 W5 126(3) . . . . ?
O38 W2 O37 W5 -44(4) . . . . ?
O38 W3 O21 W7 72.9(14) . . . . ?
C2 C6 N6 C20 180(2) . . . . ?
C2 C9 C11 N7 -2(4) . . . . ?
C2 C22 C24 N7 -2(4) . . . . ?
N8 C7 C33 C12 -16(5) . . . . ?
C5 C12 C4 N9 177(2) . . . . ?
C5 C12 C4 N3 1(4) . . . . ?
C5 C12 C33 C7 8(4) . . . . ?
C7 N8 C35 C5 -10(5) . . . . ?
C8 C14 N1 C6 -178(2) . . . . ?
C8 C10 C29 N12 -9(4) . . . . ?
O39 W3 O21 W7 -85.6(13) . . . . ?
C9 C2 C22 C24 3(4) . . . . ?
C10 C8 C31 C19 -5(5) . . . . ?
C11 N7 C24 C22 -1(4) . . . . ?
O40 W3 O21 W7 171.1(15) . . . . ?
C12 C5 C35 N8 2(5) . . . . ?
C12 C4 N3 C16 176.9(19) . . . . ?
C13 C23 C27 C28 -4(6) . . . . ?
O41 W5 O37 W2 -129(3) . . . . ?
C15 N11 C36 C32 11(5) . . . . ?
C16 N4 C3 C1 177.3(19) . . . . ?
C16 N4 C3 N9 0.0 . . . . ?
C16 C18 C26 C30 -172(3) . . . . ?
N4 C16 N3 C4 0.0 . . . . ?
N4 C16 C18 C17 -166(2) . . . . ?
N4 C16 C18 C26 9(3) . . . . ?
N4 C3 N9 C4 0.0 . . . . ?
C3 C1 C32 C36 -172(3) . . . . ?
C3 C1 C34 C15 176(3) . . . . ?
C3 N9 C4 C12 -177(2) . . . . ?
C3 N9 C4 N3 0.0 . . . . ?
N9 C4 N3 C16 0.0 . . . . ?
C4 C12 C33 C7 -174(3) . . . . ?
N3 C16 N4 C3 0.0 . . . . ?
N3 C16 C18 C17 17(3) . . . . ?
N3 C16 C18 C26 -168(2) . . . . ?
C17 C18 C26 C30 3(5) . . . . ?
N11 C15 C34 C1 4(4) . . . . ?
C18 C16 N4 C3 -177.0(18) . . . . ?
C18 C16 N3 C4 176.8(19) . . . . ?
C18 C17 C21 N5 -2(5) . . . . ?
C18 C26 C30 N5 -1(5) . . . . ?
C19 N12 C29 C10 11(5) . . . . ?
N12 C19 C31 C8 5(5) . . . . ?
C21 N5 C30 C26 -2(4) . . . . ?
C21 C17 C18 C16 173(3) . . . . ?
C21 C17 C18 C26 -2(4) . . . . ?
C22 C2 C9 C11 -1(4) . . . . ?
C23 C13 C25 N10 -12(6) . . . . ?
C23 C27 C28 N10 5(6) . . . . ?
C24 N7 C11 C9 3(4) . . . . ?
C25 C13 C23 C20 -177(3) . . . . ?
C25 C13 C23 C27 8(6) . . . . ?
C25 N10 C28 C27 -9(6) . . . . ?
C28 N10 C25 C13 13(6) . . . . ?
C30 N5 C21 C17 3(5) . . . . ?
C31 C8 C10 C29 6(5) . . . . ?
C31 C19 N12 C29 -9(6) . . . . ?
C32 C1 C3 N4 8(3) . . . . ?
C32 C1 C3 N9 -175(2) . . . . ?
C32 C1 C34 C15 -5(4) . . . . ?
C33 C12 C4 N9 0(3) . . . . ?
C33 C12 C4 N3 -177(2) . . . . ?
C34 C1 C3 N4 -173(2) . . . . ?
C34 C1 C3 N9 5(3) . . . . ?
C34 C1 C32 C36 8(4) . . . . ?
C34 C15 N11 C36 -7(5) . . . . ?
C35 N8 C7 C33 17(6) . . . . ?
C35 C5 C12 C4 -179(3) . . . . ?
C35 C5 C12 C33 -2(4) . . . . ?
O42 W8 O7 W9 126(2) . . . . ?

loop_
_platon_squeeze_void_nr
_platon_squeeze_void_average_x
_platon_squeeze_void_average_y
_platon_squeeze_void_average_z
_platon_squeeze_void_volume
_platon_squeeze_void_count_electrons
_platon_squeeze_void_content
1 -0.162 0.757 0.499 277 92 ' '
2 0.338 0.243 0.999 278 92 ' '

loop_
_twin_individual_id
_twin_individual_mass_fraction_refined
1 0.53(2)
2 0.47(2)
